data_2105915
loop_
_publ_author_name
'Allan, David R.'
'Bailey, Daniel'
'Bird, Nigel'
'Blake, Alexander J.'
'Champness, Neil R.'
'Huang, Deguang'
'Keane, Conal P.'
'McMaster, Jonathan'
'Prior, Timothy J.'
'Tidey, Jeremiah P.'
'Schr\"oder, Martin'

_publ_section_title
;
 High-pressure studies of palladium and platinum thioether macrocyclic
 dihalide complexes
;
_journal_coeditor_code XK5015
_journal_issue 3
_journal_name_full 'Acta Crystallographica Section B'
_journal_page_first 469
_journal_page_last 486
_journal_paper_doi 10.1107/S2052520614008786
_journal_volume 70
_journal_year 2014
_chemical_formula_moiety 'C6 H12 Br2 Pt S3'
_chemical_formula_sum 'C6 H12 Br2 Pt S3'
_chemical_formula_weight 535.25
_chemical_name_systematic
;
 ?
;
_space_group_IT_number 19
_symmetry_cell_setting orthorhombic
_symmetry_space_group_name_Hall 'P 2ac 2ab'
_symmetry_space_group_name_H-M 'P 21 21 21'
_atom_sites_solution_hydrogens geom
_atom_sites_solution_primary isomor
_audit_creation_method SHELXL97
_cell_angle_alpha 90.00
_cell_angle_beta 90.00
_cell_angle_gamma 90.00
_cell_formula_units_Z 4
_cell_length_a 6.8730(14)
_cell_length_b 11.029(3)
_cell_length_c 11.85(4)
_cell_measurement_pressure 8880000
_cell_measurement_reflns_used 2677
_cell_measurement_temperature 296(2)
_cell_measurement_theta_max 30.0820
_cell_measurement_theta_min 6.0264
_cell_volume 898(3)
_computing_cell_refinement
;CrysAlisPro, Oxford Diffraction Ltd.,
Version 1.171.34.9 (release 08-12-2009 CrysAlis171 .NET)
(compiled Dec  8 2009,17:31:18)
;
_computing_data_collection 'CrystalClear (Rigaku, 2008)'
_computing_data_reduction
;
CrysAlisPro, Oxford Diffraction Ltd.,
Version 1.171.34.9 (release 08-12-2009 CrysAlis171 .NET)
(compiled Dec  8 2009,17:31:18)
;
_computing_publication_material 'enCIFer (Allen et al., 2004); PLATON (Spek, 2009)'
_computing_structure_refinement 'SHELXL-97 (Sheldrick, 2008)'
_diffrn_ambient_temperature 296(2)
_diffrn_detector_area_resol_mean 28.5714
_diffrn_measured_fraction_theta_full 0.395
_diffrn_measured_fraction_theta_max 0.357
_diffrn_measurement_device_type 'Rigaku 724 CCD area detector on Crystal Logic 4-circle kappa goniometer'
_diffrn_measurement_method omega
_diffrn_radiation_monochromator 'silicon double crystal'
_diffrn_radiation_source 'Diamond Light Source Beamline I19'
_diffrn_radiation_type synchrotron
_diffrn_radiation_wavelength 0.6889
_diffrn_reflns_av_R_equivalents 0.056
_diffrn_reflns_av_sigmaI/netI 0.054
_diffrn_reflns_limit_h_max 8
_diffrn_reflns_limit_h_min -9
_diffrn_reflns_limit_k_max 15
_diffrn_reflns_limit_k_min -13
_diffrn_reflns_limit_l_max 5
_diffrn_reflns_limit_l_min -5
_diffrn_reflns_number 3406
_diffrn_reflns_theta_full 27.50
_diffrn_reflns_theta_max 29.29
_diffrn_reflns_theta_min 6.03
_exptl_absorpt_coefficient_mu 25.152
_exptl_absorpt_correction_T_max 1.00000
_exptl_absorpt_correction_T_min 0.62025
_exptl_absorpt_correction_type multi-scan
_exptl_absorpt_process_details
;
CrysAlisPro, Oxford Diffraction Ltd.,
Version 1.171.34.9 (release 08-12-2009 CrysAlis171 .NET)
(compiled Dec  8 2009,17:31:18)
Empirical absorption correction using spherical harmonics,
 implemented in SCALE3 ABSPACK scaling algorithm.
;
_exptl_crystal_colour red
_exptl_crystal_density_diffrn 3.959
_exptl_crystal_density_method 'not measured'
_exptl_crystal_description block
_exptl_crystal_F_000 976
_exptl_crystal_size_max 0.15
_exptl_crystal_size_mid 0.1
_exptl_crystal_size_min 0.1
_refine_diff_density_max 0.90
_refine_diff_density_min -0.89
_refine_ls_abs_structure_details 'Flack H D (1983), Acta Cryst. A39, 876-881'
_refine_ls_abs_structure_Flack -0.013(17)
_refine_ls_extinction_method none
_refine_ls_goodness_of_fit_ref 1.09
_refine_ls_hydrogen_treatment constr
_refine_ls_matrix_type full
_refine_ls_number_parameters 109
_refine_ls_number_reflns 850
_refine_ls_number_restraints 102
_refine_ls_restrained_S_all 1.06
_refine_ls_R_factor_all 0.0316
_refine_ls_R_factor_gt 0.0302
_refine_ls_shift/su_max 0.000
_refine_ls_shift/su_mean 0.000
_refine_ls_structure_factor_coef Fsqd
_refine_ls_weighting_details 'calc w=1/[\s^2^(Fo^2^)+(0.0173P)^2^] where P=(Fo^2^+2Fc^2^)/3'
_refine_ls_weighting_scheme calc
_refine_ls_wR_factor_gt 0.0553
_refine_ls_wR_factor_ref 0.0558
_reflns_number_gt 820
_reflns_number_total 850
_reflns_threshold_expression >2sigma(I)
_cod_data_source_file xk5015sup1.cif
_cod_data_source_block cmpd_4_88.8_kbar
_cod_database_code 2105915
_cod_database_fobs_code 2105915

loop_
_symmetry_equiv_pos_as_xyz
'x, y, z'
'-x+1/2, -y, z+1/2'
'-x, y+1/2, -z+1/2'
'x+1/2, -y+1/2, -z'

loop_
_atom_site_type_symbol
_atom_site_label
_atom_site_fract_x
_atom_site_fract_y
_atom_site_fract_z
_atom_site_U_iso_or_equiv
_atom_site_adp_type
_atom_site_calc_flag
_atom_site_refinement_flags
_atom_site_occupancy
_atom_site_symmetry_multiplicity
Pt Pt1 -0.90847(5) -0.12506(4) -0.61982(11) 0.0149(5) Uani d U 1 1
Br Br1 -0.73241(16) -0.24897(10) -0.7569(3) 0.0235(8) Uani d U 1 1
Br Br2 -1.16898(15) -0.06501(9) -0.7505(3) 0.0196(9) Uani d U 1 1
S S1 -0.6879(4) 0.1026(2) -0.6139(9) 0.0174(14) Uani d DU 1 1
C C2 -0.5366(14) 0.0475(8) -0.499(2) 0.0161(18) Uani d DU 1 1
H H2A -0.4148 0.0920 -0.4988 0.019 Uiso calc R 1 1
H H2B -0.6018 0.0634 -0.4279 0.019 Uiso calc R 1 1
C C3 -0.4930(15) -0.0876(8) -0.508(3) 0.0169(16) Uani d DU 1 1
H H3B -0.4008 -0.1079 -0.4487 0.020 Uiso calc R 1 1
H H3A -0.4286 -0.1017 -0.5793 0.020 Uiso calc R 1 1
S S4 -0.6896(3) -0.1894(2) -0.4978(8) 0.0159(9) Uani d DU 1 1
C C5 -0.7764(14) -0.1516(8) -0.3563(17) 0.0173(13) Uani d DU 1 1
H H5A -0.8498 -0.2196 -0.3266 0.021 Uiso calc R 1 1
H H5B -0.6652 -0.1387 -0.3073 0.021 Uiso calc R 1 1
C C6 -0.9021(14) -0.0407(8) -0.3541(19) 0.0163(13) Uani d DU 1 1
H H6A -0.8204 0.0309 -0.3519 0.020 Uiso calc R 1 1
H H6B -0.9813 -0.0414 -0.2863 0.020 Uiso calc R 1 1
S S7 -1.0604(3) -0.0339(2) -0.4781(8) 0.0143(8) Uani d DU 1 1
C C8 -1.0594(12) 0.1217(9) -0.512(3) 0.0151(16) Uani d DU 1 1
H H8B -1.1419 0.1326 -0.5776 0.018 Uiso calc R 1 1
H H8A -1.1210 0.1646 -0.4499 0.018 Uiso calc R 1 1
C C9 -0.8707(14) 0.1833(9) -0.536(2) 0.0161(18) Uani d DU 1 1
H H9B -0.8141 0.2065 -0.4638 0.019 Uiso calc R 1 1
H H9A -0.8991 0.2576 -0.5763 0.019 Uiso calc R 1 1

loop_
_atom_site_aniso_label
_atom_site_aniso_U_11
_atom_site_aniso_U_22
_atom_site_aniso_U_33
_atom_site_aniso_U_12
_atom_site_aniso_U_13
_atom_site_aniso_U_23
Pt1 0.01075(17) 0.00901(19) 0.0250(16) 0.00010(16) -0.0014(4) -0.0005(4)
Br1 0.0263(5) 0.0161(5) 0.028(3) 0.0055(4) 0.0007(11) -0.0045(11)
Br2 0.0168(4) 0.0184(5) 0.024(3) 0.0025(4) -0.0042(10) -0.0015(11)
S1 0.0200(10) 0.0136(9) 0.019(5) -0.0031(8) 0.0012(15) 0.0016(13)
C2 0.013(2) 0.0128(17) 0.023(5) -0.0017(16) 0.000(2) -0.002(3)
C3 0.011(2) 0.014(2) 0.027(5) -0.0001(15) -0.001(2) -0.003(3)
S4 0.0105(9) 0.0108(10) 0.026(3) 0.0015(8) -0.0009(15) 0.0005(16)
C5 0.013(3) 0.013(3) 0.025(2) 0.006(2) 0.000(2) 0.004(3)
C6 0.015(3) 0.012(3) 0.022(2) 0.006(2) -0.003(2) 0.003(3)
S7 0.0108(9) 0.0100(10) 0.022(2) 0.0015(8) -0.0017(14) 0.0026(17)
C8 0.015(2) 0.0089(12) 0.021(5) 0.004(2) -0.005(3) 0.0015(19)
C9 0.020(2) 0.0080(14) 0.021(5) 0.0004(16) -0.003(3) 0.002(2)

loop_
_atom_type_symbol
_atom_type_description
_atom_type_scat_dispersion_real
_atom_type_scat_dispersion_imag
_atom_type_scat_source
C C 0.0033 0.0016 'International Tables Vol C Tables 4.2.6.8 and 6.1.1.4'
H H 0.0000 0.0000 'International Tables Vol C Tables 4.2.6.8 and 6.1.1.4'
S S 0.1246 0.1234 'International Tables Vol C Tables 4.2.6.8 and 6.1.1.4'
Br Br -0.2901 2.4595 'International Tables Vol C Tables 4.2.6.8 and 6.1.1.4'
Pt Pt -1.7033 8.3905 'International Tables Vol C Tables 4.2.6.8 and 6.1.1.4'

loop_
_geom_angle_atom_site_label_1
_geom_angle_atom_site_label_2
_geom_angle_atom_site_label_3
_geom_angle_site_symmetry_3
_geom_angle
S4 Pt1 S7 . 88.3(3)
S4 Pt1 Br1 . 85.3(3)
S7 Pt1 Br1 . 171.82(17)
S4 Pt1 Br2 . 175.73(11)
S7 Pt1 Br2 . 90.7(2)
Br1 Pt1 Br2 . 95.33(19)
S4 Pt1 S1 . 84.69(15)
S7 Pt1 S1 . 80.63(17)
Br1 Pt1 S1 . 103.80(14)
Br2 Pt1 S1 . 99.25(14)
S4 Pt1 S4 4_444 85.35(10)
S7 Pt1 S4 4_444 70.73(16)
Br1 Pt1 S4 4_444 103.60(13)
Br2 Pt1 S4 4_444 90.40(16)
S1 Pt1 S4 4_444 149.9(2)
C9 S1 C2 . 100.3(10)
C9 S1 Pt1 . 94.3(3)
C2 S1 Pt1 . 91.6(3)
C3 C2 S1 . 112.9(15)
C3 C2 H2A . 109.0
S1 C2 H2A . 109.0
C3 C2 H2B . 109.0
S1 C2 H2B . 109.0
H2A C2 H2B . 107.8
C2 C3 S4 . 118.0(8)
C2 C3 H3B . 107.8
S4 C3 H3B . 107.8
C2 C3 H3A . 107.8
S4 C3 H3A . 107.8
H3B C3 H3A . 107.2
C5 S4 C3 . 99.5(11)
C5 S4 Pt1 . 107.8(4)
C3 S4 Pt1 . 105.9(8)
C6 C5 S4 . 113.0(14)
C6 C5 H5A . 109.0
S4 C5 H5A . 109.0
C6 C5 H5B . 109.0
S4 C5 H5B . 109.0
H5A C5 H5B . 107.8
C5 C6 S7 . 111.3(13)
C5 C6 H6A . 109.4
S7 C6 H6A . 109.4
C5 C6 H6B . 109.4
S7 C6 H6B . 109.4
H6A C6 H6B . 108.0
C6 S7 C8 . 102.7(9)
C6 S7 Pt1 . 108.0(5)
C8 S7 Pt1 . 105.5(9)
C9 C8 S7 . 119.3(7)
C9 C8 H8B . 107.5
S7 C8 H8B . 107.5
C9 C8 H8A . 107.5
S7 C8 H8A . 107.5
H8B C8 H8A . 107.0
C8 C9 S1 . 118.7(10)
C8 C9 H9B . 107.6
S1 C9 H9B . 107.6
C8 C9 H9A . 107.6
S1 C9 H9A . 107.6
H9B C9 H9A . 107.1

loop_
_geom_bond_atom_site_label_1
_geom_bond_atom_site_label_2
_geom_bond_site_symmetry_2
_geom_bond_distance
Pt1 S4 . 2.204(7)
Pt1 S7 . 2.218(8)
Pt1 Br1 . 2.443(4)
Pt1 Br2 . 2.458(4)
Pt1 S1 . 2.933(3)
Pt1 S4 4_444 3.140(5)
S1 C9 . 1.798(14)
S1 C2 . 1.818(17)
C2 C3 . 1.523(12)
C2 H2A . 0.9700
C2 H2B . 0.9700
C3 S4 . 1.761(9)
C3 H3B . 0.9700
C3 H3A . 0.9700
S4 C5 . 1.828(19)
C5 C6 . 1.497(11)
C5 H5A . 0.9700
C5 H5B . 0.9700
C6 S7 . 1.830(18)
C6 H6A . 0.9700
C6 H6B . 0.9700
S7 C8 . 1.762(11)
C8 C9 . 1.491(12)
C8 H8B . 0.9700
C8 H8A . 0.9700
C9 H9B . 0.9700
C9 H9A . 0.9700

loop_
_geom_torsion_atom_site_label_1
_geom_torsion_atom_site_label_2
_geom_torsion_atom_site_label_3
_geom_torsion_atom_site_label_4
_geom_torsion_site_symmetry_1
_geom_torsion
S4 Pt1 S1 C9 . -107.9(8)
S7 Pt1 S1 C9 . -18.7(8)
Br1 Pt1 S1 C9 . 168.3(8)
Br2 Pt1 S1 C9 . 70.4(8)
S4 Pt1 S1 C9 4_444 -36.7(9)
S4 Pt1 S1 C2 . -7.4(6)
S7 Pt1 S1 C2 . 81.7(6)
Br1 Pt1 S1 C2 . -91.2(6)
Br2 Pt1 S1 C2 . 170.9(6)
S4 Pt1 S1 C2 4_444 63.7(6)
C9 S1 C2 C3 . 130.4(12)
Pt1 S1 C2 C3 . 35.7(12)
S1 C2 C3 S4 . -64(2)
C2 C3 S4 C5 . -61(2)
C2 C3 S4 Pt1 . 51(2)
S7 Pt1 S4 C5 . 8.0(4)
Br1 Pt1 S4 C5 . -166.9(3)
Br2 Pt1 S4 C5 . -69(3)
S1 Pt1 S4 C5 . 88.8(4)
S4 Pt1 S4 C5 4_444 -62.8(4)
S7 Pt1 S4 C3 . -97.8(8)
Br1 Pt1 S4 C3 . 87.3(8)
Br2 Pt1 S4 C3 . -174(3)
S1 Pt1 S4 C3 . -17.0(8)
S4 Pt1 S4 C3 4_444 -168.6(9)
C3 S4 C5 C6 . 81.0(9)
Pt1 S4 C5 C6 . -29.2(8)
S4 C5 C6 S7 . 38.1(10)
C5 C6 S7 C8 . -141.3(11)
C5 C6 S7 Pt1 . -30.0(11)
S4 Pt1 S7 C6 . 9.7(4)
Br1 Pt1 S7 C6 . 48.3(8)
Br2 Pt1 S7 C6 . -174.4(4)
S1 Pt1 S7 C6 . -75.2(4)
S4 Pt1 S7 C6 4_444 95.4(4)
S4 Pt1 S7 C8 . 119.1(6)
Br1 Pt1 S7 C8 . 157.6(8)
Br2 Pt1 S7 C8 . -65.1(6)
S1 Pt1 S7 C8 . 34.2(6)
S4 Pt1 S7 C8 4_444 -155.3(6)
C6 S7 C8 C9 . 58(2)
Pt1 S7 C8 C9 . -55(2)
S7 C8 C9 S1 . 39(3)
C2 S1 C9 C8 . -97.9(19)
Pt1 S1 C9 C8 . -5.5(19)
